data_1544236
loop_
_publ_author_name
'Lian, Xiangjin'
'Lin, Lili'
'Fu, Kai'
'Ma, Baiwei'
'Liu, Xiaohua'
'Feng, Xiaoming'

_publ_section_title
;
 A new approach to the asymmetric Mannich reaction catalyzed by chiral
 N,N'-dioxide-metal complexes.
;
_journal_issue 2
_journal_name_full 'Chemical science'
_journal_page_first 1238
_journal_page_last 1242
_journal_paper_doi 10.1039/c6sc03902b
_journal_volume 8
_journal_year 2017
_chemical_absolute_configuration ad
_chemical_formula_moiety 'C22 H26 N2 O2'
_chemical_formula_sum 'C22 H26 N2 O2'
_chemical_formula_weight 350.44
_space_group_crystal_system monoclinic
_space_group_IT_number 4
_space_group_name_Hall 'P 2yb'
_space_group_name_H-M_alt 'P 1 21 1'
_symmetry_space_group_name_Hall 'P 2yb'
_symmetry_space_group_name_H-M 'P 1 21 1'
_atom_sites_solution_hydrogens geom
_atom_sites_solution_primary direct
_audit_creation_date 2016-05-19
_audit_creation_method
;
Olex2 1.2
(compiled 2016.02.19 svn.r3266 for OlexSys, GUI svn.r5155)
;
_audit_update_record
;
2016-05-19 deposited with the CCDC.
2016-10-03 downloaded from the CCDC.
;
_cell_angle_alpha 90
_cell_angle_beta 100.345(2)
_cell_angle_gamma 90
_cell_formula_units_Z 4
_cell_length_a 9.20362(17)
_cell_length_b 10.9688(3)
_cell_length_c 19.3712(4)
_cell_measurement_reflns_used 7712
_cell_measurement_temperature 295.1(5)
_cell_measurement_theta_max 72.5870
_cell_measurement_theta_min 4.6250
_cell_volume 1923.79(8)
_computing_cell_refinement
;
CrysAlisPro, Agilent Technologies,
Version 1.171.37.35 (release 13-08-2014 CrysAlis171 .NET)
(compiled Aug 13 2014,18:06:01)
;
_computing_data_collection
;
CrysAlisPro, Agilent Technologies,
Version 1.171.37.35 (release 13-08-2014 CrysAlis171 .NET)
(compiled Aug 13 2014,18:06:01)
;
_computing_data_reduction
;
CrysAlisPro, Agilent Technologies,
Version 1.171.37.35 (release 13-08-2014 CrysAlis171 .NET)
(compiled Aug 13 2014,18:06:01)
;
_computing_molecular_graphics 'Olex2 (Dolomanov et al., 2009)'
_computing_publication_material 'Olex2 (Dolomanov et al., 2009)'
_computing_structure_refinement 'ShelXL (Sheldrick, 2015)'
_computing_structure_solution 'ShelXT (Sheldrick, 2015)'
_diffrn_ambient_environment air
_diffrn_ambient_temperature 295.1(5)
_diffrn_detector 'CCD plate'
_diffrn_detector_area_resol_mean 15.9595
_diffrn_detector_type EosS2
_diffrn_measured_fraction_theta_full 0.994
_diffrn_measured_fraction_theta_max 0.984
_diffrn_measurement_details
;
  1 omega    1.00   75.00   1.0000    4.0000
omega____ theta____ kappa____ phi______ frames
    -       36.5421  -99.0000    0.0000 74

  2 omega  -31.00   53.00   1.0000    4.0000
omega____ theta____ kappa____ phi______ frames
    -       36.5421  -57.0000  -30.0000 84

  3 omega    7.00  108.00   1.0000    4.0000
omega____ theta____ kappa____ phi______ frames
    -       36.5421   19.0000  150.0000 101

  4 omega   23.00   90.00   1.0000    4.0000
omega____ theta____ kappa____ phi______ frames
    -       36.5421 -125.0000  150.0000 67

  5 omega    7.00  108.00   1.0000    4.0000
omega____ theta____ kappa____ phi______ frames
    -       36.5421   19.0000  -60.0000 101

  6 omega   20.00  104.00   1.0000    4.0000
omega____ theta____ kappa____ phi______ frames
    -       36.5421   57.0000  120.0000 84

  7 omega   18.00  106.00   1.0000    4.0000
omega____ theta____ kappa____ phi______ frames
    -       36.5421   38.0000  150.0000 88

  8 omega   20.00  104.00   1.0000    4.0000
omega____ theta____ kappa____ phi______ frames
    -       36.5421   57.0000  150.0000 84

  9 omega   23.00   90.00   1.0000    4.0000
omega____ theta____ kappa____ phi______ frames
    -       36.5421 -125.0000  -30.0000 67

 10 omega  -31.00   53.00   1.0000    4.0000
omega____ theta____ kappa____ phi______ frames
    -       36.5421  -57.0000 -150.0000 84

 11 omega   10.00  104.00   1.0000    4.0000
omega____ theta____ kappa____ phi______ frames
    -       36.5421   77.0000 -180.0000 94

 12 omega   38.00   91.00   1.0000   16.0000
omega____ theta____ kappa____ phi______ frames
    -      108.0000  -30.0000   90.0000 53

 13 omega   81.00  176.00   1.0000   16.0000
omega____ theta____ kappa____ phi______ frames
    -      108.0000   77.0000  150.0000 95

 14 omega   87.00  178.00   1.0000   16.0000
omega____ theta____ kappa____ phi______ frames
    -      108.0000   30.0000  -60.0000 91

 15 omega   90.00  175.00   1.0000   16.0000
omega____ theta____ kappa____ phi______ frames
    -      108.0000   61.0000  150.0000 85

 16 omega   81.00  176.00   1.0000   16.0000
omega____ theta____ kappa____ phi______ frames
    -      108.0000   77.0000 -180.0000 95

 17 omega   91.00  176.00   1.0000   16.0000
omega____ theta____ kappa____ phi______ frames
    -      108.0000   45.0000   90.0000 85

 18 omega   71.00  111.00   1.0000   16.0000
omega____ theta____ kappa____ phi______ frames
    -      108.0000   15.0000   60.0000 40

 19 omega   94.00  121.00   1.0000   16.0000
omega____ theta____ kappa____ phi______ frames
    -      108.0000   45.0000  120.0000 27

 20 omega  149.00  176.00   1.0000   16.0000
omega____ theta____ kappa____ phi______ frames
    -      108.0000   30.0000 -150.0000 27

 21 omega   46.00  106.00   1.0000   16.0000
omega____ theta____ kappa____ phi______ frames
    -      108.0000  -94.0000  150.0000 60

 22 omega   87.00  118.00   1.0000   16.0000
omega____ theta____ kappa____ phi______ frames
    -      108.0000   30.0000   90.0000 31

 23 omega   90.00  116.00   1.0000   16.0000
omega____ theta____ kappa____ phi______ frames
    -      108.0000   61.0000   90.0000 26

 24 omega  124.00  171.00   1.0000   16.0000
omega____ theta____ kappa____ phi______ frames
    -      108.0000   77.0000  120.0000 47

 25 omega   82.00  108.00   1.0000   16.0000
omega____ theta____ kappa____ phi______ frames
    -      108.0000   77.0000   60.0000 26

 26 omega   88.00  117.00   1.0000   16.0000
omega____ theta____ kappa____ phi______ frames
    -      108.0000   30.0000 -150.0000 29

 27 omega   88.00  114.00   1.0000   16.0000
omega____ theta____ kappa____ phi______ frames
    -      108.0000   30.0000  150.0000 26

 28 omega   81.00  107.00   1.0000   16.0000
omega____ theta____ kappa____ phi______ frames
    -      108.0000   77.0000  120.0000 26

 29 omega   90.00  116.00   1.0000   16.0000
omega____ theta____ kappa____ phi______ frames
    -      108.0000   61.0000  120.0000 26

 30 omega  121.00  171.00   1.0000   16.0000
omega____ theta____ kappa____ phi______ frames
    -      108.0000   77.0000   90.0000 50

 31 omega   89.00  116.00   1.0000   16.0000
omega____ theta____ kappa____ phi______ frames
    -      108.0000   30.0000  120.0000 27

 32 omega   88.00  114.00   1.0000   16.0000
omega____ theta____ kappa____ phi______ frames
    -      108.0000   30.0000 -180.0000 26

 33 omega   81.00  107.00   1.0000   16.0000
omega____ theta____ kappa____ phi______ frames
    -      108.0000   77.0000   90.0000 26

 34 omega   90.00  138.00   1.0000   16.0000
omega____ theta____ kappa____ phi______ frames
    -      108.0000   61.0000   60.0000 48

 35 omega   97.00  125.00   1.0000   16.0000
omega____ theta____ kappa____ phi______ frames
    -      108.0000   45.0000 -150.0000 28

 36 omega   94.00  120.00   1.0000   16.0000
omega____ theta____ kappa____ phi______ frames
    -      108.0000   45.0000  150.0000 26

 37 omega  131.00  157.00   1.0000   16.0000
omega____ theta____ kappa____ phi______ frames
    -      108.0000   45.0000  150.0000 26
;
_diffrn_measurement_device 'four-circle diffractometer'
_diffrn_measurement_device_type 'New Gemini, Dual, Cu at zero, EosS2'
_diffrn_measurement_method '\w scans'
_diffrn_orient_matrix_UB_11 -0.1448243000
_diffrn_orient_matrix_UB_12 0.0483572000
_diffrn_orient_matrix_UB_13 0.0191168000
_diffrn_orient_matrix_UB_21 -0.0841515000
_diffrn_orient_matrix_UB_22 -0.0384000000
_diffrn_orient_matrix_UB_23 -0.0728103000
_diffrn_orient_matrix_UB_31 -0.0298723000
_diffrn_orient_matrix_UB_32 -0.1261500000
_diffrn_orient_matrix_UB_33 0.0295056000
_diffrn_radiation_monochromator graphite
_diffrn_radiation_probe x-ray
_diffrn_radiation_type CuK\a
_diffrn_radiation_wavelength 1.54184
_diffrn_reflns_av_R_equivalents 0.0289
_diffrn_reflns_av_unetI/netI 0.0263
_diffrn_reflns_Laue_measured_fraction_full 0.994
_diffrn_reflns_Laue_measured_fraction_max 0.984
_diffrn_reflns_limit_h_max 11
_diffrn_reflns_limit_h_min -11
_diffrn_reflns_limit_k_max 12
_diffrn_reflns_limit_k_min -13
_diffrn_reflns_limit_l_max 23
_diffrn_reflns_limit_l_min -23
_diffrn_reflns_number 18988
_diffrn_reflns_point_group_measured_fraction_full 0.909
_diffrn_reflns_point_group_measured_fraction_max 0.883
_diffrn_reflns_theta_full 67.684
_diffrn_reflns_theta_max 72.586
_diffrn_reflns_theta_min 4.641
_diffrn_source 'Enhance (Cu) X-ray Source'
_exptl_absorpt_coefficient_mu 0.613
_exptl_absorpt_correction_T_max 1.00000
_exptl_absorpt_correction_T_min 0.84493
_exptl_absorpt_correction_type multi-scan
_exptl_absorpt_process_details
;
CrysAlisPro, Agilent Technologies,
Version 1.171.37.35 (release 13-08-2014 CrysAlis171 .NET)
(compiled Aug 13 2014,18:06:01)
Empirical absorption correction using spherical harmonics,
 implemented in SCALE3 ABSPACK scaling algorithm.
;
_exptl_crystal_colour 'clear light colourless'
_exptl_crystal_colour_lustre clear
_exptl_crystal_colour_modifier light
_exptl_crystal_colour_primary colourless
_exptl_crystal_density_diffrn 1.210
_exptl_crystal_description block
_exptl_crystal_F_000 752
_exptl_crystal_size_max 0.6
_exptl_crystal_size_mid 0.3
_exptl_crystal_size_min 0.15
_refine_diff_density_max 0.242
_refine_diff_density_min -0.230
_refine_diff_density_rms 0.043
_refine_ls_abs_structure_details
;
 Flack x determined using 2365 quotients [(I+)-(I-)]/[(I+)+(I-)]
 (Parsons, Flack and Wagner, Acta Cryst. B69 (2013) 249-259).
;
_refine_ls_abs_structure_Flack 0.04(12)
_refine_ls_extinction_method none
_refine_ls_goodness_of_fit_ref 1.043
_refine_ls_hydrogen_treatment constr
_refine_ls_matrix_type full
_refine_ls_number_parameters 475
_refine_ls_number_reflns 6766
_refine_ls_number_restraints 1
_refine_ls_restrained_S_all 1.043
_refine_ls_R_factor_all 0.0558
_refine_ls_R_factor_gt 0.0532
_refine_ls_shift/su_max 0.000
_refine_ls_shift/su_mean 0.000
_refine_ls_structure_factor_coef Fsqd
_refine_ls_weighting_details 'w=1/[\s^2^(Fo^2^)+(0.1050P)^2^+0.1367P] where P=(Fo^2^+2Fc^2^)/3'
_refine_ls_weighting_scheme calc
_refine_ls_wR_factor_gt 0.1488
_refine_ls_wR_factor_ref 0.1523
_reflns_Friedel_coverage 0.701
_reflns_Friedel_fraction_full 0.813
_reflns_Friedel_fraction_max 0.770
_reflns_number_gt 6312
_reflns_number_total 6766
_reflns_threshold_expression 'I > 2\s(I)'
_cod_data_source_file c6sc03902b2.cif
_cod_data_source_block fxm-lxj-nh-ph-5
_cod_depositor_comments
;
 Adding full bibliography for 1544235--1544236.cif.

2019-02-26
Z value and formula fixed to values more according to usual
chemical conventions.                 miguel
;
_cod_original_formula_sum 'C44 H52 N4 O4'
_cod_original_formula_weight 700.89
_cod_original_formula_moiety '2(C22 H26 N2 O2)'
_cod_original_formula_units_Z 2
_cod_original_cell_volume 1923.78(7)
_cod_database_code 1544236
_shelx_space_group_comment
;
The symmetry employed for this shelxl refinement is uniquely defined
by the following loop, which should always be used as a source of
symmetry information in preference to the above space-group names.
They are only intended as comments.
;
_reflns_odcompleteness_completeness 99.59
_reflns_odcompleteness_iscentric 1
_reflns_odcompleteness_theta 66.97
_olex2_refinement_description
;
1. Fixed Uiso
 At 1.2 times of:
  All C(H) groups, All C(H,H) groups, All N(H) groups
 At 1.5 times of:
  All C(H,H,H) groups
2.a Secondary CH2 refined with riding coordinates:
 C00F(H00G,H00H), C00L(H00A,H00B), C00P(H00I,H00J), C00R(H00K,H00L), C00T(H00C,
 H00D), C00W(H00E,H00F)
2.b Aromatic/amide H refined with riding coordinates:
 N005(H005), N006(H006), N007(H007), N008(H008), C00Q(H00Q), C00S(H00S),
 C00U(H00U), C00V(H00V), C00X(H00X), C00Y(H00Y), C011(H011), C012(H012),
 C014(H014), C015(H015), C017(H017), C018(H018), C019(H019), C01C(H01J),
 C01D(H01S), C01E(H01T), C01F(H01K), C01G(H01L)
2.c Idealised Me refined as rotating group:
 C00Z(H00M,H00N,H00O), C010(H01A,H01B,H01C), C013(H01D,H01E,H01F), C016(H01G,
 H01H,H01I), C01A(H01M,H01N,H01O), C01B(H01P,H01Q,H01R)
;
_shelx_shelxl_version_number 2014/7
_olex2_date_sample_data_collection 2016-05-18
_olex2_submission_special_instructions 'No special instructions were received'

loop_
_space_group_symop_operation_xyz
'x, y, z'
'-x, y+1/2, -z'

loop_
_atom_site_label
_atom_site_type_symbol
_atom_site_fract_x
_atom_site_fract_y
_atom_site_fract_z
_atom_site_U_iso_or_equiv
_atom_site_adp_type
_atom_site_occupancy
_atom_site_site_symmetry_order
_atom_site_calc_flag
_atom_site_refinement_flags_posn
O001 O 0.6122(2) 0.4976(2) 0.94021(11) 0.0494(5) Uani 1 1 d .
O002 O 0.2812(2) 0.4841(2) 0.96834(13) 0.0607(6) Uani 1 1 d .
O003 O 0.6175(2) 0.2352(2) 0.42635(12) 0.0574(5) Uani 1 1 d .
O004 O 0.2834(3) 0.2238(2) 0.44702(13) 0.0636(6) Uani 1 1 d .
N005 N 0.7203(2) 0.6455(2) 1.01381(12) 0.0448(5) Uani 1 1 d .
H005 H 0.7005 0.7058 1.0390 0.054 Uiso 1 1 calc R
N006 N 0.5217(3) 0.7419(3) 1.10073(14) 0.0552(6) Uani 1 1 d .
H006 H 0.5293 0.8166 1.0884 0.066 Uiso 1 1 calc R
N007 N 0.7234(2) 0.3783(2) 0.50447(12) 0.0458(5) Uani 1 1 d .
H007 H 0.7029 0.4372 0.5304 0.055 Uiso 1 1 calc R
N008 N 0.5179(3) 0.4747(3) 0.58769(14) 0.0559(6) Uani 1 1 d .
H008 H 0.5275 0.5483 0.5738 0.067 Uiso 1 1 calc R
C009 C 0.6042(3) 0.5877(3) 0.97623(13) 0.0392(5) Uani 1 1 d .
C00A C 0.3342(3) 0.5653(3) 0.93847(15) 0.0449(6) Uani 1 1 d .
C00B C 0.8782(3) 0.6176(3) 1.01696(15) 0.0475(6) Uani 1 1 d .
C00C C 0.3634(3) 0.4351(3) 0.31508(16) 0.0526(7) Uani 1 1 d .
C00D C 0.2819(3) 0.5894(3) 0.86236(16) 0.0488(6) Uani 1 1 d .
C00E C 0.4589(3) 0.3865(3) 0.46625(14) 0.0432(6) Uani 1 1 d .
C00F C 0.4238(4) 0.3915(3) 0.54163(17) 0.0538(7) Uani 1 1 d .
H00G H 0.3217 0.4160 0.5390 0.065 Uiso 1 1 calc R
H00H H 0.4347 0.3103 0.5618 0.065 Uiso 1 1 calc R
C00G C 0.5935(3) 0.4396(3) 0.65384(15) 0.0486(6) Uani 1 1 d .
C00H C 0.3397(3) 0.3079(3) 0.42091(15) 0.0469(6) Uani 1 1 d .
C00I C 0.6083(3) 0.3231(3) 0.46406(14) 0.0415(5) Uani 1 1 d .
C00J C 0.3488(3) 0.6779(3) 0.82677(17) 0.0529(7) Uani 1 1 d .
C00K C 0.2925(3) 0.3417(3) 0.34563(16) 0.0504(7) Uani 1 1 d .
C00L C 0.4223(3) 0.6618(3) 1.05475(17) 0.0556(7) Uani 1 1 d .
H00A H 0.3223 0.6918 1.0521 0.067 Uiso 1 1 calc R
H00B H 0.4269 0.5815 1.0760 0.067 Uiso 1 1 calc R
C00M C 0.6048(3) 0.7028(3) 1.16376(16) 0.0531(7) Uani 1 1 d .
C00N C 0.4533(3) 0.6487(3) 0.97930(15) 0.0438(6) Uani 1 1 d .
C00O C 0.8815(3) 0.3487(3) 0.50910(17) 0.0537(7) Uani 1 1 d .
C00P C 0.4601(3) 0.5144(3) 0.43439(16) 0.0501(6) Uani 1 1 d .
H00I H 0.3670 0.5547 0.4361 0.060 Uiso 1 1 calc R
H00J H 0.5385 0.5622 0.4619 0.060 Uiso 1 1 calc R
C00Q C 0.1667(4) 0.5193(3) 0.82587(19) 0.0593(8) Uani 1 1 d .
H00Q H 0.1214 0.4611 0.8498 0.071 Uiso 1 1 calc R
C00R C 0.4835(3) 0.5082(3) 0.35886(17) 0.0533(7) Uani 1 1 d .
H00K H 0.4841 0.5900 0.3399 0.064 Uiso 1 1 calc R
H00L H 0.5785 0.4710 0.3573 0.064 Uiso 1 1 calc R
C00S C 0.1770(4) 0.2779(4) 0.30580(19) 0.0648(9) Uani 1 1 d .
H00S H 0.1302 0.2163 0.3266 0.078 Uiso 1 1 calc R
C00T C 0.4488(3) 0.7740(3) 0.94246(17) 0.0527(7) Uani 1 1 d .
H00C H 0.3550 0.8134 0.9439 0.063 Uiso 1 1 calc R
H00D H 0.5268 0.8255 0.9672 0.063 Uiso 1 1 calc R
C00U C 0.1194(4) 0.5352(4) 0.7550(2) 0.0726(11) Uani 1 1 d .
H00U H 0.0414 0.4889 0.7313 0.087 Uiso 1 1 calc R
C00V C 0.7395(5) 0.2988(4) 0.7322(2) 0.0775(11) Uani 1 1 d .
H00V H 0.7851 0.2232 0.7401 0.093 Uiso 1 1 calc R
C00W C 0.4683(4) 0.7592(3) 0.86634(18) 0.0573(7) Uani 1 1 d .
H00E H 0.4639 0.8386 0.8440 0.069 Uiso 1 1 calc R
H00F H 0.5644 0.7239 0.8650 0.069 Uiso 1 1 calc R
C00X C 0.6107(4) 0.5235(4) 0.70795(18) 0.0616(8) Uani 1 1 d .
H00X H 0.5691 0.6007 0.7001 0.074 Uiso 1 1 calc R
C00Y C 0.6592(4) 0.3258(4) 0.66609(19) 0.0643(8) Uani 1 1 d .
H00Y H 0.6497 0.2681 0.6304 0.077 Uiso 1 1 calc R
C00Z C 0.9627(4) 0.4331(5) 0.5663(2) 0.0719(10) Uani 1 1 d .
H00M H 0.9390 0.5164 0.5539 0.108 Uiso 1 1 calc GR
H00N H 1.0673 0.4210 0.5709 0.108 Uiso 1 1 calc GR
H00O H 0.9327 0.4148 0.6102 0.108 Uiso 1 1 calc GR
C010 C 0.9204(4) 0.6485(5) 0.94680(19) 0.0711(11) Uani 1 1 d .
H01A H 0.8673 0.5964 0.9111 0.107 Uiso 1 1 calc GR
H01B H 1.0246 0.6366 0.9496 0.107 Uiso 1 1 calc GR
H01C H 0.8959 0.7320 0.9353 0.107 Uiso 1 1 calc GR
C011 C 0.3005(4) 0.6911(4) 0.75479(19) 0.0685(10) Uani 1 1 d .
H011 H 0.3449 0.7489 0.7302 0.082 Uiso 1 1 calc R
C012 C 0.6653(4) 0.5859(4) 1.1714(2) 0.0678(9) Uani 1 1 d .
H012 H 0.6423 0.5297 1.1351 0.081 Uiso 1 1 calc R
C013 C 0.9121(4) 0.4854(4) 1.0362(2) 0.0719(10) Uani 1 1 d .
H01D H 0.8909 0.4696 1.0821 0.108 Uiso 1 1 calc GR
H01E H 1.0146 0.4694 1.0360 0.108 Uiso 1 1 calc GR
H01F H 0.8523 0.4335 1.0026 0.108 Uiso 1 1 calc GR
C014 C 0.3172(5) 0.4596(4) 0.24416(19) 0.0694(10) Uani 1 1 d .
H014 H 0.3642 0.5203 0.2229 0.083 Uiso 1 1 calc R
C015 C 0.2028(5) 0.3952(5) 0.2049(2) 0.0810(13) Uani 1 1 d .
H015 H 0.1738 0.4126 0.1574 0.097 Uiso 1 1 calc R
C016 C 0.9615(3) 0.7005(4) 1.07397(19) 0.0653(9) Uani 1 1 d .
H01G H 0.9430 0.7842 1.0607 0.098 Uiso 1 1 calc GR
H01H H 1.0655 0.6843 1.0797 0.098 Uiso 1 1 calc GR
H01I H 0.9284 0.6852 1.1174 0.098 Uiso 1 1 calc GR
C017 C 0.6365(5) 0.7830(4) 1.21962(19) 0.0726(11) Uani 1 1 d .
H017 H 0.5938 0.8601 1.2164 0.087 Uiso 1 1 calc R
C018 C 0.1877(5) 0.6196(5) 0.7196(2) 0.0758(12) Uani 1 1 d .
H018 H 0.1577 0.6287 0.6714 0.091 Uiso 1 1 calc R
C019 C 0.1307(5) 0.3046(5) 0.2357(2) 0.0815(13) Uani 1 1 d .
H019 H 0.0520 0.2624 0.2094 0.098 Uiso 1 1 calc R
C01A C 0.9261(4) 0.3797(5) 0.4390(2) 0.0752(11) Uani 1 1 d .
H01M H 0.8652 0.3350 0.4021 0.113 Uiso 1 1 calc GR
H01N H 1.0277 0.3582 0.4405 0.113 Uiso 1 1 calc GR
H01O H 0.9134 0.4656 0.4301 0.113 Uiso 1 1 calc GR
C01B C 0.9119(4) 0.2173(5) 0.5292(3) 0.0862(13) Uani 1 1 d .
H01P H 0.8935 0.2039 0.5759 0.129 Uiso 1 1 calc GR
H01Q H 1.0131 0.1985 0.5276 0.129 Uiso 1 1 calc GR
H01R H 0.8484 0.1656 0.4969 0.129 Uiso 1 1 calc GR
C01C C 0.7595(6) 0.5528(5) 1.2326(3) 0.0928(16) Uani 1 1 d .
H01J H 0.8002 0.4749 1.2370 0.111 Uiso 1 1 calc R
C01D C 0.7526(6) 0.3815(5) 0.7861(2) 0.0877(14) Uani 1 1 d .
H01S H 0.8040 0.3615 0.8304 0.105 Uiso 1 1 calc R
C01E C 0.6889(6) 0.4944(5) 0.7735(2) 0.0849(13) Uani 1 1 d .
H01T H 0.6985 0.5517 0.8094 0.102 Uiso 1 1 calc R
C01F C 0.7309(6) 0.7489(6) 1.2799(2) 0.0987(18) Uani 1 1 d .
H01K H 0.7529 0.8045 1.3165 0.118 Uiso 1 1 calc R
C01G C 0.7932(7) 0.6355(7) 1.2873(3) 0.112(2) Uani 1 1 d .
H01L H 0.8571 0.6142 1.3283 0.135 Uiso 1 1 calc R

loop_
_atom_site_aniso_label
_atom_site_aniso_U_11
_atom_site_aniso_U_22
_atom_site_aniso_U_33
_atom_site_aniso_U_23
_atom_site_aniso_U_13
_atom_site_aniso_U_12
O001 0.0428(9) 0.0423(12) 0.0609(11) -0.0087(9) 0.0033(8) 0.0006(8)
O002 0.0494(10) 0.0628(15) 0.0657(13) 0.0105(11) -0.0009(9) -0.0130(10)
O003 0.0492(10) 0.0490(13) 0.0715(13) -0.0165(10) 0.0044(9) -0.0010(10)
O004 0.0564(12) 0.0597(16) 0.0714(14) 0.0059(11) 0.0024(10) -0.0186(11)
N005 0.0377(10) 0.0458(14) 0.0503(12) -0.0104(10) 0.0061(9) 0.0000(9)
N006 0.0614(14) 0.0466(15) 0.0566(14) -0.0073(12) 0.0079(11) 0.0045(12)
N007 0.0392(11) 0.0468(14) 0.0495(12) -0.0089(10) 0.0028(9) -0.0022(10)
N008 0.0776(17) 0.0414(15) 0.0469(12) -0.0019(10) 0.0062(12) 0.0030(13)
C009 0.0364(11) 0.0385(14) 0.0419(12) 0.0044(10) 0.0046(9) 0.0007(10)
C00A 0.0351(11) 0.0442(16) 0.0542(15) 0.0005(12) 0.0053(10) 0.0019(11)
C00B 0.0334(11) 0.0554(18) 0.0523(14) -0.0039(12) 0.0037(10) 0.0007(11)
C00C 0.0518(14) 0.0558(19) 0.0493(15) -0.0005(13) 0.0071(12) 0.0119(13)
C00D 0.0415(12) 0.0489(17) 0.0538(15) -0.0019(13) 0.0025(11) 0.0081(12)
C00E 0.0383(12) 0.0408(15) 0.0493(14) -0.0036(11) 0.0044(10) 0.0002(11)
C00F 0.0517(15) 0.0562(19) 0.0536(15) -0.0025(13) 0.0092(12) -0.0023(13)
C00G 0.0518(14) 0.0470(17) 0.0489(14) -0.0003(12) 0.0140(12) -0.0007(13)
C00H 0.0360(12) 0.0487(17) 0.0550(15) -0.0025(13) 0.0050(11) -0.0007(11)
C00I 0.0407(12) 0.0371(14) 0.0454(12) -0.0001(11) 0.0043(10) 0.0000(10)
C00J 0.0475(14) 0.0519(19) 0.0587(16) 0.0068(13) 0.0078(12) 0.0132(13)
C00K 0.0428(13) 0.0510(18) 0.0548(15) -0.0058(13) 0.0019(11) 0.0062(12)
C00L 0.0439(13) 0.066(2) 0.0579(17) -0.0055(15) 0.0112(12) -0.0023(13)
C00M 0.0519(14) 0.059(2) 0.0513(15) -0.0011(13) 0.0161(12) -0.0102(14)
C00N 0.0378(12) 0.0433(16) 0.0491(14) -0.0001(11) 0.0042(10) 0.0019(11)
C00O 0.0365(13) 0.061(2) 0.0606(16) -0.0008(14) 0.0005(11) 0.0001(12)
C00P 0.0487(13) 0.0402(16) 0.0575(16) -0.0016(12) -0.0007(12) 0.0033(12)
C00Q 0.0517(15) 0.058(2) 0.0641(18) -0.0063(15) -0.0004(13) 0.0026(15)
C00R 0.0525(14) 0.0478(17) 0.0589(16) 0.0092(13) 0.0081(13) 0.0015(13)
C00S 0.0525(16) 0.074(3) 0.0629(18) -0.0130(17) -0.0033(14) -0.0008(16)
C00T 0.0445(13) 0.0392(16) 0.0707(18) 0.0000(13) 0.0008(12) 0.0031(12)
C00U 0.067(2) 0.077(3) 0.064(2) -0.0152(18) -0.0123(16) 0.0086(19)
C00V 0.078(2) 0.064(3) 0.089(3) 0.026(2) 0.011(2) 0.007(2)
C00W 0.0533(15) 0.0484(18) 0.0691(18) 0.0141(15) 0.0077(13) 0.0038(14)
C00X 0.073(2) 0.055(2) 0.0558(17) -0.0080(14) 0.0082(15) -0.0002(17)
C00Y 0.079(2) 0.050(2) 0.0664(19) 0.0044(16) 0.0182(16) 0.0050(17)
C00Z 0.0457(15) 0.093(3) 0.071(2) -0.009(2) -0.0044(14) -0.0138(17)
C010 0.0480(15) 0.106(3) 0.0604(19) -0.0030(19) 0.0136(14) -0.0042(18)
C011 0.073(2) 0.072(3) 0.0601(19) 0.0091(17) 0.0101(16) 0.0160(19)
C012 0.072(2) 0.065(2) 0.069(2) 0.0125(18) 0.0183(17) -0.0068(18)
C013 0.0487(15) 0.066(2) 0.096(3) 0.006(2) -0.0017(16) 0.0120(16)
C014 0.080(2) 0.071(3) 0.0551(18) 0.0035(16) 0.0094(17) 0.013(2)
C015 0.095(3) 0.091(3) 0.0487(17) -0.0065(19) -0.0093(18) 0.014(3)
C016 0.0431(14) 0.082(3) 0.0676(19) -0.0123(18) 0.0010(13) -0.0086(15)
C017 0.084(2) 0.074(3) 0.0603(19) -0.0104(17) 0.0161(17) -0.027(2)
C018 0.082(2) 0.087(3) 0.0518(18) -0.0019(18) -0.0075(17) 0.023(2)
C019 0.072(2) 0.100(4) 0.063(2) -0.019(2) -0.0135(18) 0.000(2)
C01A 0.0519(16) 0.103(3) 0.074(2) -0.010(2) 0.0190(15) -0.0004(19)
C01B 0.0567(19) 0.069(3) 0.124(4) 0.010(2) -0.007(2) 0.0149(19)
C01C 0.085(3) 0.089(4) 0.104(3) 0.048(3) 0.014(3) -0.002(3)
C01D 0.087(3) 0.097(4) 0.068(2) 0.016(2) -0.017(2) -0.009(3)
C01E 0.099(3) 0.091(3) 0.057(2) -0.013(2) -0.0066(19) -0.014(3)
C01F 0.115(4) 0.110(4) 0.062(2) 0.003(3) -0.008(2) -0.054(4)
C01G 0.105(4) 0.143(6) 0.075(3) 0.045(3) -0.020(3) -0.051(4)

loop_
_atom_type_symbol
_atom_type_description
_atom_type_scat_dispersion_real
_atom_type_scat_dispersion_imag
_atom_type_scat_source
C C 0.0181 0.0091 'International Tables Vol C Tables 4.2.6.8 and 6.1.1.4'
H H 0.0000 0.0000 'International Tables Vol C Tables 4.2.6.8 and 6.1.1.4'
N N 0.0311 0.0180 'International Tables Vol C Tables 4.2.6.8 and 6.1.1.4'
O O 0.0492 0.0322 'International Tables Vol C Tables 4.2.6.8 and 6.1.1.4'

loop_
_geom_angle_atom_site_label_1
_geom_angle_atom_site_label_2
_geom_angle_atom_site_label_3
_geom_angle
C009 N005 H005 116.3
C009 N005 C00B 127.4(2)
C00B N005 H005 116.3
C00L N006 H006 118.7
C00M N006 H006 118.7
C00M N006 C00L 122.7(3)
C00I N007 H007 116.5
C00I N007 C00O 126.9(3)
C00O N007 H007 116.5
C00F N008 H008 118.8
C00G N008 H008 118.8
C00G N008 C00F 122.3(3)
O001 C009 N005 124.8(2)
O001 C009 C00N 121.2(2)
N005 C009 C00N 114.0(2)
O002 C00A C00D 121.1(3)
O002 C00A C00N 120.3(3)
C00D C00A C00N 118.6(3)
N005 C00B C010 109.0(2)
N005 C00B C013 111.5(3)
N005 C00B C016 105.6(2)
C010 C00B C016 109.8(3)
C013 C00B C010 111.1(3)
C013 C00B C016 109.7(3)
C00K C00C C00R 120.3(3)
C014 C00C C00K 118.4(3)
C014 C00C C00R 121.3(3)
C00J C00D C00A 121.3(3)
C00Q C00D C00A 119.0(3)
C00Q C00D C00J 119.7(3)
C00H C00E C00F 108.0(2)
C00H C00E C00I 106.1(2)
C00I C00E C00F 112.1(2)
C00P C00E C00F 111.4(2)
C00P C00E C00H 109.8(2)
C00P C00E C00I 109.2(2)
N008 C00F C00E 113.5(3)
N008 C00F H00G 108.9
N008 C00F H00H 108.9
C00E C00F H00G 108.9
C00E C00F H00H 108.9
H00G C00F H00H 107.7
C00X C00G N008 118.8(3)
C00X C00G C00Y 118.8(3)
C00Y C00G N008 122.2(3)
O004 C00H C00E 120.2(3)
O004 C00H C00K 121.7(3)
C00K C00H C00E 118.1(3)
O003 C00I N007 125.0(3)
O003 C00I C00E 121.9(2)
N007 C00I C00E 113.1(2)
C00D C00J C00W 120.3(3)
C011 C00J C00D 118.5(3)
C011 C00J C00W 121.2(3)
C00C C00K C00H 121.2(3)
C00S C00K C00C 120.2(3)
C00S C00K C00H 118.6(3)
N006 C00L H00A 108.4
N006 C00L H00B 108.4
N006 C00L C00N 115.7(3)
H00A C00L H00B 107.4
C00N C00L H00A 108.4
C00N C00L H00B 108.4
N006 C00M C012 121.6(3)
C017 C00M N006 119.8(4)
C017 C00M C012 118.5(4)
C00A C00N C009 106.5(2)
C00A C00N C00L 107.9(2)
C00A C00N C00T 109.6(2)
C00L C00N C009 113.2(2)
C00T C00N C009 108.4(2)
C00T C00N C00L 111.1(3)
N007 C00O C00Z 105.0(3)
N007 C00O C01A 108.4(3)
N007 C00O C01B 111.2(3)
C01A C00O C00Z 109.6(3)
C01B C00O C00Z 110.3(3)
C01B C00O C01A 112.1(4)
C00E C00P H00I 109.4
C00E C00P H00J 109.4
H00I C00P H00J 108.0
C00R C00P C00E 111.1(3)
C00R C00P H00I 109.4
C00R C00P H00J 109.4
C00D C00Q H00Q 119.6
C00U C00Q C00D 120.8(4)
C00U C00Q H00Q 119.6
C00C C00R C00P 110.6(3)
C00C C00R H00K 109.5
C00C C00R H00L 109.5
C00P C00R H00K 109.5
C00P C00R H00L 109.5
H00K C00R H00L 108.1
C00K C00S H00S 119.6
C019 C00S C00K 120.7(4)
C019 C00S H00S 119.6
C00N C00T H00C 109.5
C00N C00T H00D 109.5
H00C C00T H00D 108.1
C00W C00T C00N 110.8(3)
C00W C00T H00C 109.5
C00W C00T H00D 109.5
C00Q C00U H00U 120.2
C018 C00U C00Q 119.6(4)
C018 C00U H00U 120.2
C00Y C00V H00V 119.3
C01D C00V H00V 119.3
C01D C00V C00Y 121.3(4)
C00J C00W C00T 110.5(3)
C00J C00W H00E 109.5
C00J C00W H00F 109.5
C00T C00W H00E 109.5
C00T C00W H00F 109.5
H00E C00W H00F 108.1
C00G C00X H00X 119.6
C01E C00X C00G 120.9(4)
C01E C00X H00X 119.6
C00G C00Y C00V 119.4(4)
C00G C00Y H00Y 120.3
C00V C00Y H00Y 120.3
C00O C00Z H00M 109.5
C00O C00Z H00N 109.5
C00O C00Z H00O 109.5
H00M C00Z H00N 109.5
H00M C00Z H00O 109.5
H00N C00Z H00O 109.5
C00B C010 H01A 109.5
C00B C010 H01B 109.5
C00B C010 H01C 109.5
H01A C010 H01B 109.5
H01A C010 H01C 109.5
H01B C010 H01C 109.5
C00J C011 H011 119.6
C018 C011 C00J 120.8(4)
C018 C011 H011 119.6
C00M C012 H012 119.8
C01C C012 C00M 120.5(4)
C01C C012 H012 119.8
C00B C013 H01D 109.5
C00B C013 H01E 109.5
C00B C013 H01F 109.5
H01D C013 H01E 109.5
H01D C013 H01F 109.5
H01E C013 H01F 109.5
C00C C014 H014 119.5
C015 C014 C00C 121.0(4)
C015 C014 H014 119.5
C014 C015 H015 119.8
C014 C015 C019 120.4(4)
C019 C015 H015 119.8
C00B C016 H01G 109.5
C00B C016 H01H 109.5
C00B C016 H01I 109.5
H01G C016 H01H 109.5
H01G C016 H01I 109.5
H01H C016 H01I 109.5
C00M C017 H017 119.9
C01F C017 C00M 120.2(5)
C01F C017 H017 119.9
C00U C018 C011 120.5(3)
C00U C018 H018 119.7
C011 C018 H018 119.7
C00S C019 C015 119.2(4)
C00S C019 H019 120.4
C015 C019 H019 120.4
C00O C01A H01M 109.5
C00O C01A H01N 109.5
C00O C01A H01O 109.5
H01M C01A H01N 109.5
H01M C01A H01O 109.5
H01N C01A H01O 109.5
C00O C01B H01P 109.5
C00O C01B H01Q 109.5
C00O C01B H01R 109.5
H01P C01B H01Q 109.5
H01P C01B H01R 109.5
H01Q C01B H01R 109.5
C012 C01C H01J 119.9
C012 C01C C01G 120.1(5)
C01G C01C H01J 119.9
C00V C01D H01S 120.5
C00V C01D C01E 119.0(4)
C01E C01D H01S 120.5
C00X C01E H01T 119.7
C01D C01E C00X 120.5(4)
C01D C01E H01T 119.7
C017 C01F H01K 119.1
C01G C01F C017 121.7(5)
C01G C01F H01K 119.1
C01C C01G H01L 120.5
C01F C01G C01C 118.9(5)
C01F C01G H01L 120.5

loop_
_geom_bond_atom_site_label_1
_geom_bond_atom_site_label_2
_geom_bond_distance
O001 C009 1.220(4)
O002 C00A 1.212(4)
O003 C00I 1.221(4)
O004 C00H 1.212(4)
N005 H005 0.8600
N005 C009 1.340(4)
N005 C00B 1.476(3)
N006 H006 0.8600
N006 C00L 1.452(4)
N006 C00M 1.387(4)
N007 H007 0.8600
N007 C00I 1.343(4)
N007 C00O 1.478(3)
N008 H008 0.8600
N008 C00F 1.450(4)
N008 C00G 1.398(4)
C009 C00N 1.553(3)
C00A C00D 1.490(4)
C00A C00N 1.533(4)
C00B C010 1.517(4)
C00B C013 1.516(6)
C00B C016 1.526(4)
C00C C00K 1.401(5)
C00C C00R 1.499(5)
C00C C014 1.389(5)
C00D C00J 1.397(5)
C00D C00Q 1.395(5)
C00E C00F 1.552(4)
C00E C00H 1.540(4)
C00E C00I 1.549(4)
C00E C00P 1.533(4)
C00F H00G 0.9700
C00F H00H 0.9700
C00G C00X 1.382(5)
C00G C00Y 1.390(5)
C00H C00K 1.492(4)
C00J C00W 1.513(5)
C00J C011 1.393(5)
C00K C00S 1.386(5)
C00L H00A 0.9700
C00L H00B 0.9700
C00L C00N 1.545(4)
C00M C012 1.396(6)
C00M C017 1.384(5)
C00N C00T 1.545(4)
C00O C00Z 1.532(5)
C00O C01A 1.527(5)
C00O C01B 1.507(6)
C00P H00I 0.9700
C00P H00J 0.9700
C00P C00R 1.518(4)
C00Q H00Q 0.9300
C00Q C00U 1.374(5)
C00R H00K 0.9700
C00R H00L 0.9700
C00S H00S 0.9300
C00S C019 1.380(6)
C00T H00C 0.9700
C00T H00D 0.9700
C00T C00W 1.526(5)
C00U H00U 0.9300
C00U C018 1.371(7)
C00V H00V 0.9300
C00V C00Y 1.390(6)
C00V C01D 1.371(7)
C00W H00E 0.9700
C00W H00F 0.9700
C00X H00X 0.9300
C00X C01E 1.380(6)
C00Y H00Y 0.9300
C00Z H00M 0.9600
C00Z H00N 0.9600
C00Z H00O 0.9600
C010 H01A 0.9600
C010 H01B 0.9600
C010 H01C 0.9600
C011 H011 0.9300
C011 C018 1.380(7)
C012 H012 0.9300
C012 C01C 1.386(6)
C013 H01D 0.9600
C013 H01E 0.9600
C013 H01F 0.9600
C014 H014 0.9300
C014 C015 1.378(6)
C015 H015 0.9300
C015 C019 1.388(7)
C016 H01G 0.9600
C016 H01H 0.9600
C016 H01I 0.9600
C017 H017 0.9300
C017 C01F 1.376(6)
C018 H018 0.9300
C019 H019 0.9300
C01A H01M 0.9600
C01A H01N 0.9600
C01A H01O 0.9600
C01B H01P 0.9600
C01B H01Q 0.9600
C01B H01R 0.9600
C01C H01J 0.9300
C01C C01G 1.387(10)
C01D H01S 0.9300
C01D C01E 1.373(8)
C01E H01T 0.9300
C01F H01K 0.9300
C01F C01G 1.366(10)
C01G H01L 0.9300
